data_2011854
loop_
_publ_author_name
'Smith, Mark D.'
'zur Loye, Hans-Conrad'

_publ_section_title
;
 Sr~3~ZnPtO~6~ and Sr~3~CdPtO~6~
;
_journal_issue 4
_journal_name_full 'Acta Crystallographica Section C'
_journal_page_first 337
_journal_page_last 338
_journal_paper_doi 10.1107/S0108270100020060
_journal_volume 57
_journal_year 2001
_chemical_formula_moiety 'Sr3 Cd Pt O6'
_chemical_formula_sum 'Cd O6 Pt Sr3'
_chemical_formula_weight 666.35
_chemical_name_systematic
;
Tristrontium cadmium platinum hexaoxide
;
_space_group_IT_number 167
_symmetry_cell_setting trigonal
_symmetry_space_group_name_Hall '-R 3 2"c'
_symmetry_space_group_name_H-M 'R -3 c :H'
_audit_creation_method SHELXL97
_cell_angle_alpha 90
_cell_angle_beta 90
_cell_angle_gamma 120
_cell_formula_units_Z 6
_cell_length_a 9.6413(4)
_cell_length_b 9.6413(4)
_cell_length_c 11.5935(7)
_cell_measurement_reflns_used 1517
_cell_measurement_temperature 293(2)
_cell_measurement_theta_max 36.219
_cell_measurement_theta_min 4.226
_cell_volume 933.29(8)
_computing_cell_refinement SMART
_computing_data_collection 'SMART (Bruker, 1999)'
_computing_data_reduction 'SHELXTL (Bruker, 1999)'
_computing_molecular_graphics SHELXTL
_computing_publication_material SHELXTL
_computing_structure_refinement 'SHELXL97 (Sheldrick, 1997)'
_computing_structure_solution 'SHELXS97 (Sheldrick, 1997)'
_diffrn_ambient_temperature 293(2)
_diffrn_measured_fraction_theta_full .990
_diffrn_measured_fraction_theta_max .990
_diffrn_measurement_device_type 'Bruker SMART APEX CCD'
_diffrn_measurement_method '\w scans'
_diffrn_radiation_monochromator graphite
_diffrn_radiation_source 'fine-focus sealed tube'
_diffrn_radiation_type MoK\a
_diffrn_radiation_wavelength .71073
_diffrn_reflns_av_R_equivalents .036
_diffrn_reflns_av_sigmaI/netI .025
_diffrn_reflns_limit_h_max 8
_diffrn_reflns_limit_h_min -15
_diffrn_reflns_limit_k_max 15
_diffrn_reflns_limit_k_min -16
_diffrn_reflns_limit_l_max 9
_diffrn_reflns_limit_l_min -19
_diffrn_reflns_number 2632
_diffrn_reflns_theta_full 36.35
_diffrn_reflns_theta_max 36.35
_diffrn_reflns_theta_min 4.23
_diffrn_standards_decay_% -1.14
_exptl_absorpt_coefficient_mu 51.286
_exptl_absorpt_correction_T_max .360
_exptl_absorpt_correction_T_min .091
_exptl_absorpt_correction_type multi-scan
_exptl_absorpt_process_details '(SADABS; Bruker, 1999)'
_exptl_crystal_colour brown
_exptl_crystal_density_diffrn 7.114
_exptl_crystal_density_method 'not measured'
_exptl_crystal_description chunk
_exptl_crystal_F_000 1728
_exptl_crystal_size_max .09
_exptl_crystal_size_mid .04
_exptl_crystal_size_min .03
_refine_diff_density_max 5.05
_refine_diff_density_min -3.56
_refine_ls_extinction_method none
_refine_ls_goodness_of_fit_ref 1.086
_refine_ls_hydrogen_treatment none
_refine_ls_matrix_type full
_refine_ls_number_parameters 19
_refine_ls_number_reflns 505
_refine_ls_number_restraints 0
_refine_ls_restrained_S_all 1.086
_refine_ls_R_factor_all .032
_refine_ls_R_factor_gt .030
_refine_ls_shift/su_max <0.001
_refine_ls_shift/su_mean .000
_refine_ls_structure_factor_coef Fsqd
_refine_ls_weighting_details 'calc w = 1/[\s^2^(Fo^2^)+(0.0463P)^2^+3.1434P] where P=(Fo^2^+2Fc^2^)/3'
_refine_ls_weighting_scheme calc
_refine_ls_wR_factor_ref .072
_reflns_number_gt 465
_reflns_number_total 505
_reflns_threshold_expression I>2\s(I)
_cod_data_source_file br1306.cif
_cod_data_source_block II
_cod_depositor_comments
;
The following automatic conversions were performed:
'_symmetry_cell_setting' value 'Trigonal' changed to 'trigonal' according
to '/home/saulius/struct/CIF-dictionaries/cif_core.dic' dictionary named
'cif_core.dic' version 2.4.1 from 2010-06-29.

Automatic conversion script
Id: cif_fix_enum 1527 2010-12-29 10:47:43Z saulius 

The following automatic conversions were performed:

'_symmetry_cell_setting' value 'Trigonal' changed to 'trigonal'
according to /home/saulius/struct/CIF-dictionaries/cif_core.dic
dictionary named 'cif_core.dic' version 2.4.1 from 2010-06-29.

Automatic conversion script
Id: cif_fix_values 1715 2011-07-08 13:25:40Z adriana 
;
_cod_original_sg_symbol_H-M 'R -3 c'
_cod_original_formula_sum 'Sr3 Cd Pt O6'
_cod_database_code 2011854
_cod_database_fobs_code 2011854

loop_
_symmetry_equiv_pos_as_xyz
'x, y, z'
'-y, x-y, z'
'-x+y, -x, z'
'y, x, -z+1/2'
'x-y, -y, -z+1/2'
'-x, -x+y, -z+1/2'
'x+2/3, y+1/3, z+1/3'
'-y+2/3, x-y+1/3, z+1/3'
'-x+y+2/3, -x+1/3, z+1/3'
'y+2/3, x+1/3, -z+5/6'
'x-y+2/3, -y+1/3, -z+5/6'
'-x+2/3, -x+y+1/3, -z+5/6'
'x+1/3, y+2/3, z+2/3'
'-y+1/3, x-y+2/3, z+2/3'
'-x+y+1/3, -x+2/3, z+2/3'
'y+1/3, x+2/3, -z+7/6'
'x-y+1/3, -y+2/3, -z+7/6'
'-x+1/3, -x+y+2/3, -z+7/6'
'-x, -y, -z'
'y, -x+y, -z'
'x-y, x, -z'
'-y, -x, z-1/2'
'-x+y, y, z-1/2'
'x, x-y, z-1/2'
'-x+2/3, -y+1/3, -z+1/3'
'y+2/3, -x+y+1/3, -z+1/3'
'x-y+2/3, x+1/3, -z+1/3'
'-y+2/3, -x+1/3, z-1/6'
'-x+y+2/3, y+1/3, z-1/6'
'x+2/3, x-y+1/3, z-1/6'
'-x+1/3, -y+2/3, -z+2/3'
'y+1/3, -x+y+2/3, -z+2/3'
'x-y+1/3, x+2/3, -z+2/3'
'-y+1/3, -x+2/3, z+1/6'
'-x+y+1/3, y+2/3, z+1/6'
'x+1/3, x-y+2/3, z+1/6'

loop_
_atom_site_label
_atom_site_fract_x
_atom_site_fract_y
_atom_site_fract_z
_atom_site_U_iso_or_equiv
_atom_site_adp_type
_atom_site_calc_flag
_atom_site_refinement_flags
_atom_site_occupancy
_atom_site_disorder_assembly
_atom_site_disorder_group
_atom_site_type_symbol
Sr .36366(6) 0 0.25 .00457(14) Uani d S 1 . . Sr
Cd 0 0 0.25 .00566(17) Uani d S 1 . . Cd
Pt 0 0 0 .00178(12) Uani d S 1 . . Pt
O -.0230(4) .1559(4) 0.1062(3) .0067(6) Uani d . 1 . . O

loop_
_atom_site_aniso_label
_atom_site_aniso_U_11
_atom_site_aniso_U_22
_atom_site_aniso_U_33
_atom_site_aniso_U_12
_atom_site_aniso_U_13
_atom_site_aniso_U_23
Sr .0044(2) .0042(2) .0050(3) .00208(12) -.00029(9) -.00057(17)
Cd .0069(2) .0069(2) .0032(4) .00344(11) 0 0
Pt .00179(13) .00179(13) .00177(19) .00089(7) 0 0
O .0083(15) .0069(14) .0064(14) .0050(13) .0005(10) -.0015(11)

loop_
_atom_type_symbol
_atom_type_description
_atom_type_scat_dispersion_real
_atom_type_scat_dispersion_imag
_atom_type_scat_source
O O .0106 .0060 'International Tables Vol C Tables 4.2.6.8 and 6.1.1.4'
Sr Sr -1.5307 3.2498 'International Tables Vol C Tables 4.2.6.8 and 6.1.1.4'
Cd Cd -.8075 1.2024 'International Tables Vol C Tables 4.2.6.8 and 6.1.1.4'
Pt Pt -1.7033 8.3905 'International Tables Vol C Tables 4.2.6.8 and 6.1.1.4'

loop_
_geom_angle_atom_site_label_1
_geom_angle_atom_site_label_2
_geom_angle_atom_site_label_3
_geom_angle_site_symmetry_1
_geom_angle_site_symmetry_3
_geom_angle
O Sr O 3 4 83.14(17)
O Sr O 3 34_545 93.23(10)
O Sr O 4 34_545 76.86(12)
O Sr O 3 27 76.86(12)
O Sr O 4 27 93.22(10)
O Sr O 34_545 27 166.87(16)
O Sr O 3 8 134.73(6)
O Sr O 4 8 71.26(14)
O Sr O 34_545 8 115.36(13)
O Sr O 27 8 68.29(14)
O Sr O 3 18_544 71.26(13)
O Sr O 4 18_544 134.73(6)
O Sr O 34_545 18_544 68.29(14)
O Sr O 27 18_544 115.36(13)
O Sr O 8 18_544 150.37(16)
O Sr O 3 25 121.34(5)
O Sr O 4 25 136.88(12)
O Sr O 34_545 25 129.78(2)
O Sr O 27 25 63.33(15)
O Sr O 8 25 66.58(14)
O Sr O 18_544 25 88.29(11)
O Sr O 3 35_545 136.88(12)
O Sr O 4 35_545 121.34(5)
O Sr O 34_545 35_545 63.33(15)
O Sr O 27 35_545 129.78(2)
O Sr O 8 35_545 88.30(11)
O Sr O 18_544 35_545 66.58(14)
O Sr O 25 35_545 66.67(15)
O Sr Pt 3 7 115.89(8)
O Sr Pt 4 7 99.96(8)
O Sr Pt 34_545 7 150.33(8)
O Sr Pt 27 7 39.13(8)
O Sr Pt 8 7 39.11(8)
O Sr Pt 18_544 7 124.58(8)
O Sr Pt 25 7 38.91(7)
O Sr Pt 35_545 7 95.58(8)
O Sr Pt 3 16_544 99.96(8)
O Sr Pt 4 16_544 115.89(8)
O Sr Pt 34_545 16_544 39.13(8)
O Sr Pt 27 16_544 150.33(8)
O Sr Pt 8 16_544 124.58(8)
O Sr Pt 18_544 16_544 39.11(8)
O Sr Pt 25 16_544 95.58(8)
O Sr Pt 35_545 16_544 38.91(7)
Pt Sr Pt 7 16_544 131.909(19)
O Sr Cd 3 . 41.57(8)
O Sr Cd 4 . 41.57(8)
O Sr Cd 34_545 . 83.44(8)
O Sr Cd 27 . 83.43(8)
O Sr Cd 8 . 104.81(8)
O Sr Cd 18_544 . 104.82(8)
O Sr Cd 25 . 146.67(8)
O Sr Cd 35_545 . 146.67(8)
Pt Sr Cd 7 . 114.045(10)
Pt Sr Cd 16_544 . 114.046(10)
O Sr Sr 3 32 86.37(8)
O Sr Sr 4 32 48.82(8)
O Sr Sr 34_545 32 125.39(8)
O Sr Sr 27 32 46.42(8)
O Sr Sr 8 32 48.66(8)
O Sr Sr 18_544 32 155.13(8)
O Sr Sr 25 32 94.47(7)
O Sr Sr 35_545 32 136.73(8)
Pt Sr Sr 7 32 55.7170(10)
Pt Sr Sr 16_544 32 163.012(10)
Cd Sr Sr . 32 61.160(7)
O Cd O 2 6 148.06(18)
O Cd O 2 4 130.57(18)
O Cd O 6 4 74.40(14)
O Cd O 2 5 92.22(18)
O Cd O 6 5 74.40(14)
O Cd O 4 5 74.40(14)
O Cd O 2 . 74.40(14)
O Cd O 6 . 92.22(17)
O Cd O 4 . 148.06(18)
O Cd O 5 . 130.57(18)
O Cd O 2 3 74.40(14)
O Cd O 6 3 130.57(18)
O Cd O 4 3 92.22(17)
O Cd O 5 3 148.06(18)
O Cd O . 3 74.40(14)
O Cd Pt 2 . 44.28(9)
O Cd Pt 6 . 135.72(9)
O Cd Pt 4 . 135.72(9)
O Cd Pt 5 . 135.72(9)
O Cd Pt . . 44.28(9)
O Cd Pt 3 . 44.28(9)
O Cd Pt 2 4 135.72(9)
O Cd Pt 6 4 44.28(9)
O Cd Pt 4 4 44.28(9)
O Cd Pt 5 4 44.28(9)
O Cd Pt . 4 135.72(9)
O Cd Pt 3 4 135.72(9)
Pt Cd Pt . 4 180.0
O Cd Sr 2 3 46.11(9)
O Cd Sr 6 3 114.72(9)
O Cd Sr 4 3 105.97(9)
O Cd Sr 5 3 46.11(9)
O Cd Sr . 3 105.97(9)
O Cd Sr 3 3 114.72(9)
Pt Cd Sr . 3 90.0
Pt Cd Sr 4 3 90.0
O Cd Sr 2 2 114.72(9)
O Cd Sr 6 2 46.11(9)
O Cd Sr 4 2 114.72(9)
O Cd Sr 5 2 105.97(9)
O Cd Sr . 2 46.11(9)
O Cd Sr 3 2 105.97(9)
Pt Cd Sr . 2 90.0
Pt Cd Sr 4 2 90.0
Sr Cd Sr 3 2 120.0
O Cd Sr 2 . 105.97(9)
O Cd Sr 6 . 105.97(9)
O Cd Sr 4 . 46.11(9)
O Cd Sr 5 . 114.72(9)
O Cd Sr . . 114.72(9)
O Cd Sr 3 . 46.11(9)
Pt Cd Sr . . 90.0
Pt Cd Sr 4 . 90.0
Sr Cd Sr 3 . 120.0
Sr Cd Sr 2 . 120.0
O Cd Sr 2 33_445 101.13(9)
O Cd Sr 6 33_445 48.88(9)
O Cd Sr 4 33_445 102.14(9)
O Cd Sr 5 33_445 46.00(9)
O Cd Sr . 33_445 89.36(9)
O Cd Sr 3 33_445 163.75(9)
Pt Cd Sr . 33_445 122.119(3)
Pt Cd Sr 4 33_445 57.881(3)
Sr Cd Sr 3 33_445 68.795(9)
Sr Cd Sr 2 33_445 61.160(7)
Sr Cd Sr . 33_445 147.573(4)
O Pt O . 21 92.69(15)
O Pt O . 3 87.31(15)
O Pt O 21 3 180.0(3)
O Pt O . 2 87.31(15)
O Pt O 21 2 92.69(15)
O Pt O 3 2 87.31(15)
O Pt O . 20 92.69(15)
O Pt O 21 20 87.31(15)
O Pt O 3 20 92.69(15)
O Pt O 2 20 180.0(3)
O Pt O . 19 180.0(2)
O Pt O 21 19 87.31(15)
O Pt O 3 19 92.69(15)
O Pt O 2 19 92.69(15)
O Pt O 20 19 87.31(15)
O Pt Cd . . 52.86(10)
O Pt Cd 21 . 127.14(10)
O Pt Cd 3 . 52.86(10)
O Pt Cd 2 . 52.86(10)
O Pt Cd 20 . 127.14(10)
O Pt Cd 19 . 127.14(10)
O Pt Cd . 19 127.14(10)
O Pt Cd 21 19 52.86(10)
O Pt Cd 3 19 127.14(10)
O Pt Cd 2 19 127.14(10)
O Pt Cd 20 19 52.86(10)
O Pt Cd 19 19 52.86(10)
Cd Pt Cd . 19 180.0
O Pt Sr . 15_554 54.60(10)
O Pt Sr 21 15_554 57.52(10)
O Pt Sr 3 15_554 122.48(10)
O Pt Sr 2 15_554 125.78(10)
O Pt Sr 20 15_554 54.22(10)
O Pt Sr 19 15_554 125.40(10)
Cd Pt Sr . 15_554 107.427(2)
Cd Pt Sr 19 15_554 72.573(2)
O Pt Sr . 27_445 125.40(10)
O Pt Sr 21 27_445 122.48(10)
O Pt Sr 3 27_445 57.52(10)
O Pt Sr 2 27_445 54.22(10)
O Pt Sr 20 27_445 125.78(10)
O Pt Sr 19 27_445 54.60(10)
Cd Pt Sr . 27_445 72.573(2)
Cd Pt Sr 19 27_445 107.427(2)
Sr Pt Sr 15_554 27_445 180.000(7)
O Pt Sr . 13_444 122.48(10)
O Pt Sr 21 13_444 54.22(10)
O Pt Sr 3 13_444 125.78(10)
O Pt Sr 2 13_444 54.60(10)
O Pt Sr 20 13_444 125.40(10)
O Pt Sr 19 13_444 57.52(10)
Cd Pt Sr . 13_444 107.427(2)
Cd Pt Sr 19 13_444 72.573(2)
Sr Pt Sr 15_554 13_444 111.437(2)
Sr Pt Sr 27_445 13_444 68.563(2)
O Pt Sr . 25 57.52(10)
O Pt Sr 21 25 125.78(10)
O Pt Sr 3 25 54.22(10)
O Pt Sr 2 25 125.40(10)
O Pt Sr 20 25 54.60(10)
O Pt Sr 19 25 122.48(10)
Cd Pt Sr . 25 72.573(2)
Cd Pt Sr 19 25 107.426(2)
Sr Pt Sr 15_554 25 68.563(2)
Sr Pt Sr 27_445 25 111.437(2)
Sr Pt Sr 13_444 25 180.0
Pt O Cd . . 82.86(13)
Pt O Sr . 2 169.43(19)
Cd O Sr . 2 92.32(12)
Pt O Sr . 26_455 86.65(13)
Cd O Sr . 26_455 94.29(12)
Sr O Sr 2 26_455 103.14(12)
Pt O Sr . 15_554 86.29(12)
Cd O Sr . 15_554 168.88(16)
Sr O Sr 2 15_554 97.98(12)
Sr O Sr 26_455 15_554 87.47(11)
Pt O Sr . 25 83.57(12)
Cd O Sr . 25 91.29(12)
Sr O Sr 2 25 87.15(11)
Sr O Sr 26_455 25 168.06(15)
Sr O Sr 15_554 25 85.08(10)

loop_
_geom_bond_atom_site_label_1
_geom_bond_atom_site_label_2
_geom_bond_site_symmetry_2
_geom_bond_distance
_geom_bond_publ_flag
Sr O 3 2.529(4) y
Sr O 4 2.529(4) ?
Sr O 34_545 2.622(4) ?
Sr O 27 2.622(4) y
Sr O 8 2.635(4) y
Sr O 18_544 2.635(4) ?
Sr O 25 2.739(4) y
Sr O 35_545 2.739(4) ?
Sr Pt 7 3.2261(3) ?
Sr Pt 16_544 3.2261(3) ?
Sr Cd . 3.5061(6) ?
Sr Sr 32 3.6342(2) ?
Cd O 2 2.328(4) ?
Cd O 6 2.328(4) ?
Cd O 4 2.328(4) ?
Cd O 5 2.328(4) ?
Cd O . 2.328(4) y
Cd O 3 2.328(4) ?
Cd Pt . 2.89837(18) y
Cd Pt 4 2.89837(18) ?
Cd Sr 3 3.5061(6) ?
Cd Sr 2 3.5061(6) ?
Cd Sr 33_445 3.6342(2) ?
Pt O . 2.039(4) y
Pt O 21 2.039(4) ?
Pt O 3 2.039(4) ?
Pt O 2 2.039(4) ?
Pt O 20 2.039(4) ?
Pt O 19 2.039(4) ?
Pt Cd 19 2.89837(18) ?
Pt Sr 15_554 3.2260(3) ?
Pt Sr 27_445 3.2260(3) ?
Pt Sr 13_444 3.2261(3) ?
Pt Sr 25 3.2261(3) ?
O Sr 2 2.529(4) ?
O Sr 26_455 2.622(4) ?
O Sr 15_554 2.635(4) ?
O Sr 25 2.739(4) ?
